data_2019724
loop_
_publ_author_name
'Chernyshev, Alexander N.'
'Kukushkin, Vadim Yu.'
'Haukka, Matti'

_publ_section_title
;
 Two complexes of Pt^IV^ and Au^III^ with 2,2'-dipyridylamine and
 2,2'-dipyridylaminide ligands
;
_journal_coeditor_code DT3029
_journal_issue 12
_journal_name_full 'Acta Crystallographica Section C'
_journal_page_first
;
;
_journal_paper_doi 10.1107/S2053229614021548
_journal_volume 70
_journal_year 2014
_chemical_formula_iupac '[Pt Cl4 (C10 H9 N3)]'
_chemical_formula_moiety 'C10 H9 Cl4 N3 Pt'
_chemical_formula_sum 'C10 H9 Cl4 N3 Pt'
_chemical_formula_weight 508.09
_chemical_name_systematic
;
[bis(pyridin-2-yl-\k<i>N</i>)amine]tetrachloridoplatinum(IV)
;
_space_group_crystal_system orthorhombic
_space_group_IT_number 62
_space_group_name_Hall '-P 2ac 2n'
_space_group_name_H-M_alt 'P n m a'
_symmetry_space_group_name_Hall '-P 2ac 2n'
_symmetry_space_group_name_H-M 'P n m a'
_atom_sites_solution_hydrogens geom
_audit_creation_method SHELXL2014
_cell_angle_alpha 90
_cell_angle_beta 90
_cell_angle_gamma 90
_cell_formula_units_Z 4
_cell_length_a 7.5599(4)
_cell_length_b 13.9247(7)
_cell_length_c 12.2049(5)
_cell_measurement_reflns_used 3819
_cell_measurement_temperature 120(2)
_cell_measurement_theta_max 30.03
_cell_measurement_theta_min 1.00
_cell_volume 1284.80(11)
_computing_cell_refinement 'DENZO/SCALEPACK (Otwinowski & Minor, 1997)'
_computing_data_collection 'APEX2 (Bruker AXS, 2010)'
_computing_data_reduction 'DENZO/SCALEPACK (Otwinowski & Minor, 1997)'
_computing_molecular_graphics 'OLEX2 (Dolomanov et al., 2009)'
_computing_publication_material 'SHELXL2014 (Sheldrick, 2008)'
_computing_structure_refinement 'SHELXL2014 (Sheldrick, 2008)'
_computing_structure_solution 'SUPERFLIP (Palatinus & Chapuis, 2007)'
_diffrn_ambient_temperature 120(2)
_diffrn_detector_area_resol_mean 16
_diffrn_measured_fraction_theta_full 0.998
_diffrn_measured_fraction_theta_max 0.998
_diffrn_measurement_device '\k-geometry diffractometer'
_diffrn_measurement_device_type 'Bruker Kappa APEXII CCD area-detector'
_diffrn_measurement_method '\f scans, and \w scans with \k offset'
_diffrn_radiation_monochromator 'horizontally mounted graphite crystal'
_diffrn_radiation_type MoK\a
_diffrn_radiation_wavelength 0.71073
_diffrn_reflns_av_R_equivalents 0.0385
_diffrn_reflns_limit_h_max 9
_diffrn_reflns_limit_h_min -9
_diffrn_reflns_limit_k_max 18
_diffrn_reflns_limit_k_min -18
_diffrn_reflns_limit_l_max 15
_diffrn_reflns_limit_l_min -15
_diffrn_reflns_number 10671
_diffrn_reflns_theta_full 25.242
_diffrn_reflns_theta_max 27.464
_diffrn_reflns_theta_min 3.170
_exptl_absorpt_coefficient_mu 11.735
_exptl_absorpt_correction_T_max 0.4326
_exptl_absorpt_correction_T_min 0.3273
_exptl_absorpt_correction_type multi-scan
_exptl_absorpt_process_details '(SADABS; Sheldrick, 2008)'
_exptl_crystal_colour yellow
_exptl_crystal_density_diffrn 2.627
_exptl_crystal_description block
_exptl_crystal_F_000 944
_exptl_crystal_size_max 0.080
_exptl_crystal_size_mid 0.070
_exptl_crystal_size_min 0.050
_refine_diff_density_max 2.427
_refine_diff_density_min -1.419
_refine_ls_extinction_method none
_refine_ls_goodness_of_fit_ref 1.119
_refine_ls_hydrogen_treatment constr
_refine_ls_matrix_type full
_refine_ls_number_parameters 88
_refine_ls_number_reflns 1527
_refine_ls_number_restraints 0
_refine_ls_restrained_S_all 1.119
_refine_ls_R_factor_all 0.0316
_refine_ls_R_factor_gt 0.0259
_refine_ls_shift/su_max 0.000
_refine_ls_shift/su_mean 0.000
_refine_ls_structure_factor_coef Fsqd
_refine_ls_weighting_details 'w = 1/[\s^2^(Fo^2^)+(0.0166P)^2^+7.8844P] where P=(Fo^2^+2Fc^2^)/3'
_refine_ls_weighting_scheme calc
_refine_ls_wR_factor_gt 0.0534
_refine_ls_wR_factor_ref 0.0561
_reflns_number_gt 1370
_reflns_number_total 1527
_reflns_threshold_expression I>2\s(I)
_cod_data_source_file dt3029sup1.cif
_cod_data_source_block I
_cod_database_code 2019724
_shelx_space_group_comment
;
The symmetry employed for this shelxl refinement is uniquely defined
by the following loop, which should always be used as a source of
symmetry information in preference to the above space-group names.
They are only intended as comments.
;
_shelx_estimated_absorpt_t_min 0.454
_shelx_estimated_absorpt_t_max 0.591
_shelxl_version_number 2.014

loop_
_space_group_symop_operation_xyz
'x, y, z'
'-x+1/2, -y, z+1/2'
'x+1/2, -y+1/2, -z+1/2'
'-x, y+1/2, -z'
'-x, -y, -z'
'x-1/2, y, -z-1/2'
'-x-1/2, y-1/2, z-1/2'
'x, -y-1/2, z'

loop_
_atom_site_type_symbol
_atom_site_label
_atom_site_fract_x
_atom_site_fract_y
_atom_site_fract_z
_atom_site_U_iso_or_equiv
_atom_site_adp_type
_atom_site_calc_flag
_atom_site_occupancy
Pt Pt1 0.19563(3) 0.2500 0.50415(2) 0.01079(9) Uani d 1
Cl Cl1 0.3660(2) 0.2500 0.34678(12) 0.0170(3) Uani d 1
Cl Cl3 0.0218(2) 0.2500 0.66257(12) 0.0146(3) Uani d 1
Cl Cl2 0.01586(15) 0.36515(9) 0.42526(9) 0.0189(2) Uani d 1
C C3 0.5708(6) 0.5000(3) 0.6458(4) 0.0155(9) Uani d 1
H H3 0.6453 0.5514 0.6679 0.019 Uiso calc 1
C C2 0.3876(6) 0.5119(3) 0.6435(4) 0.0162(9) Uani d 1
H H2 0.3353 0.5706 0.6665 0.019 Uiso calc 1
C C1 0.2846(6) 0.4374(3) 0.6075(4) 0.0159(9) Uani d 1
H H1 0.1599 0.4453 0.6056 0.019 Uiso calc 1
N N1 0.3555(5) 0.3522(3) 0.5744(3) 0.0113(7) Uani d 1
N N2 0.6043(7) 0.2500 0.5590(4) 0.0144(11) Uani d 1
H H1N 0.7072 0.2500 0.5254 0.017 Uiso calc 1
C C5 0.5310(6) 0.3386(3) 0.5829(3) 0.0133(9) Uani d 1
C C4 0.6429(6) 0.4133(3) 0.6159(4) 0.0162(9) Uani d 1
H H4 0.7674 0.4042 0.6176 0.019 Uiso calc 1

loop_
_atom_site_aniso_label
_atom_site_aniso_U_11
_atom_site_aniso_U_22
_atom_site_aniso_U_33
_atom_site_aniso_U_12
_atom_site_aniso_U_13
_atom_site_aniso_U_23
Pt1 0.00951(13) 0.01141(12) 0.01143(13) 0.000 -0.00096(9) 0.000
Cl1 0.0212(8) 0.0151(7) 0.0149(7) 0.000 0.0037(6) 0.000
Cl3 0.0125(7) 0.0164(7) 0.0149(7) 0.000 0.0012(6) 0.000
Cl2 0.0174(5) 0.0187(5) 0.0206(5) 0.0044(4) -0.0039(5) 0.0021(4)
C3 0.020(2) 0.013(2) 0.013(2) -0.0022(18) -0.0024(19) 0.0015(16)
C2 0.021(2) 0.014(2) 0.014(2) 0.0020(19) 0.0021(18) 0.0001(16)
C1 0.017(2) 0.016(2) 0.015(2) 0.0010(18) 0.0005(19) 0.0028(17)
N1 0.0123(17) 0.0102(18) 0.0114(16) -0.0014(14) -0.0013(14) 0.0009(13)
N2 0.012(3) 0.014(3) 0.016(3) 0.000 0.002(2) 0.000
C5 0.017(2) 0.015(2) 0.0077(18) 0.0000(17) 0.0002(17) 0.0011(16)
C4 0.013(2) 0.018(2) 0.017(2) -0.0019(18) -0.0021(18) 0.0010(17)

loop_
_atom_type_symbol
_atom_type_description
_atom_type_scat_dispersion_real
_atom_type_scat_dispersion_imag
_atom_type_scat_source
C C 0.0033 0.0016 'International Tables Vol C Tables 4.2.6.8 and 6.1.1.4'
H H 0.0000 0.0000 'International Tables Vol C Tables 4.2.6.8 and 6.1.1.4'
Cl Cl 0.1484 0.1585 'International Tables Vol C Tables 4.2.6.8 and 6.1.1.4'
N N 0.0061 0.0033 'International Tables Vol C Tables 4.2.6.8 and 6.1.1.4'
Pt Pt -1.7033 8.3905 'International Tables Vol C Tables 4.2.6.8 and 6.1.1.4'

loop_
_geom_angle_atom_site_label_1
_geom_angle_atom_site_label_2
_geom_angle_atom_site_label_3
_geom_angle_site_symmetry_1
_geom_angle_site_symmetry_3
_geom_angle
_geom_angle_publ_flag
N1 Pt1 N1 . 8_565 87.7(2) ?
N1 Pt1 Cl2 . 8_565 179.91(11) ?
N1 Pt1 Cl2 8_565 8_565 92.26(11) ?
N1 Pt1 Cl2 . . 92.26(11) yes
N1 Pt1 Cl2 8_565 . 179.92(11) ?
Cl2 Pt1 Cl2 8_565 . 87.82(6) ?
N1 Pt1 Cl1 . . 91.10(10) yes
N1 Pt1 Cl1 8_565 . 91.10(10) ?
Cl2 Pt1 Cl1 8_565 . 88.94(4) ?
Cl2 Pt1 Cl1 . . 88.94(4) ?
N1 Pt1 Cl3 . . 89.17(10) ?
N1 Pt1 Cl3 8_565 . 89.17(10) ?
Cl2 Pt1 Cl3 8_565 . 90.80(4) ?
Cl2 Pt1 Cl3 . . 90.80(4) yes
Cl1 Pt1 Cl3 . . 179.63(6) yes
C4 C3 C2 . . 119.6(4) ?
C4 C3 H3 . . 120.2 ?
C2 C3 H3 . . 120.2 ?
C1 C2 C3 . . 118.6(4) ?
C1 C2 H2 . . 120.7 ?
C3 C2 H2 . . 120.7 ?
N1 C1 C2 . . 122.1(4) ?
N1 C1 H1 . . 118.9 ?
C2 C1 H1 . . 118.9 ?
C5 N1 C1 . . 119.2(4) ?
C5 N1 Pt1 . . 121.0(3) ?
C1 N1 Pt1 . . 119.7(3) ?
C5 N2 C5 . 8_565 126.2(5) yes
C5 N2 H1N . . 116.9 ?
C5 N2 H1N 8_565 . 116.9 ?
N1 C5 N2 . . 120.3(4) ?
N1 C5 C4 . . 121.0(4) ?
N2 C5 C4 . . 118.8(4) ?
C3 C4 C5 . . 119.3(4) ?
C3 C4 H4 . . 120.4 ?
C5 C4 H4 . . 120.4 ?

loop_
_geom_bond_atom_site_label_1
_geom_bond_atom_site_label_2
_geom_bond_site_symmetry_2
_geom_bond_distance
_geom_bond_publ_flag
Pt1 N1 . 2.054(4) yes
Pt1 N1 8_565 2.054(4) ?
Pt1 Cl2 8_565 2.3119(11) ?
Pt1 Cl2 . 2.3119(11) yes
Pt1 Cl1 . 2.3125(15) yes
Pt1 Cl3 . 2.3380(15) yes
C3 C4 . 1.373(7) ?
C3 C2 . 1.396(7) ?
C3 H3 . 0.9500 ?
C2 C1 . 1.370(7) ?
C2 H2 . 0.9500 ?
C1 N1 . 1.363(6) ?
C1 H1 . 0.9500 ?
N1 C5 . 1.344(6) ?
N2 C5 . 1.384(5) yes
N2 C5 8_565 1.384(5) ?
N2 H1N . 0.8800 ?
C5 C4 . 1.400(6) ?
C4 H4 . 0.9500 ?

loop_
_geom_torsion_atom_site_label_1
_geom_torsion_atom_site_label_2
_geom_torsion_atom_site_label_3
_geom_torsion_atom_site_label_4
_geom_torsion_site_symmetry_1
_geom_torsion
C4 C3 C2 C1 . -2.3(6)
C3 C2 C1 N1 . 0.2(7)
C2 C1 N1 C5 . 3.8(6)
C2 C1 N1 Pt1 . -172.6(3)
C1 N1 C5 N2 . 174.3(4)
Pt1 N1 C5 N2 . -9.4(6)
C1 N1 C5 C4 . -5.7(6)
Pt1 N1 C5 C4 . 170.6(3)
C5 N2 C5 N1 8_565 -37.7(8)
C5 N2 C5 C4 8_565 142.3(5)
C2 C3 C4 C5 . 0.4(7)
N1 C5 C4 C3 . 3.7(7)
N2 C5 C4 C3 . -176.4(4)
